data_7207337
loop_
_publ_author_name
'Akpinar, Handan'
'Mague, Joel T.'
'Novak, Miguel A.'
'Friedman, Jonathan R.'
'Lahti, Paul M.'

_publ_section_title
;
 Radicals organized by disk shaped aromatics -- polymorphism and
 co-crystals that tune inter-electron exchange
;
_journal_issue 5
_journal_name_full CrystEngComm
_journal_page_first 1515
_journal_paper_doi 10.1039/c1ce06096a
_journal_volume 14
_journal_year 2012
_chemical_formula_moiety 'C23 H21 N2 O'
_chemical_formula_sum 'C23 H21 N2 O'
_chemical_formula_weight 341.42
_chemical_name_systematic
;
?
;
_space_group_IT_number 4
_symmetry_cell_setting monoclinic
_symmetry_space_group_name_Hall 'P 2yb'
_symmetry_space_group_name_H-M 'P 1 21 1'
_atom_sites_solution_hydrogens geom
_atom_sites_solution_primary direct
_atom_sites_solution_secondary difmap
_audit_creation_method SHELXL-97
_cell_angle_alpha 90.00
_cell_angle_beta 90.3950(10)
_cell_angle_gamma 90.00
_cell_formula_units_Z 4
_cell_length_a 7.6366(7)
_cell_length_b 15.5557(14)
_cell_length_c 15.0141(14)
_cell_measurement_reflns_used 9954
_cell_measurement_temperature 293(2)
_cell_measurement_theta_max 27.44
_cell_measurement_theta_min 2.62
_cell_volume 1783.5(3)
_computing_cell_refinement 'Bruker SAINT (Bruker-AXS 2009a)'
_computing_data_collection 'Bruker APEX2 (Bruker-AXS, 2009)'
_computing_data_reduction 'Bruker SAINT (Bruker-AXS 2009a)'
_computing_molecular_graphics 'Bruker SHELXTL(Bruker-AXS 2008)'
_computing_publication_material 'Bruker SHELXTL(Bruker-AXS 2008)'
_computing_structure_refinement 'SHELXL (Sheldrick, 2008)'
_computing_structure_solution 'SHELXS (Sheldrick, 2008)'
_diffrn_ambient_temperature 293(2)
_diffrn_measured_fraction_theta_full 0.996
_diffrn_measured_fraction_theta_max 0.996
_diffrn_measurement_device_type 'Bruker Smart APEX CCD'
_diffrn_measurement_method '\f and \w scans'
_diffrn_radiation_monochromator graphite
_diffrn_radiation_source 'fine-focus sealed tube'
_diffrn_radiation_type MoK\a
_diffrn_radiation_wavelength 0.71073
_diffrn_reflns_av_R_equivalents 0.0453
_diffrn_reflns_av_sigmaI/netI 0.0489
_diffrn_reflns_limit_h_max 9
_diffrn_reflns_limit_h_min -9
_diffrn_reflns_limit_k_max 20
_diffrn_reflns_limit_k_min -20
_diffrn_reflns_limit_l_max 19
_diffrn_reflns_limit_l_min -19
_diffrn_reflns_number 29677
_diffrn_reflns_theta_full 27.54
_diffrn_reflns_theta_max 27.54
_diffrn_reflns_theta_min 2.62
_exptl_absorpt_coefficient_mu 0.078
_exptl_absorpt_correction_T_max 0.9875
_exptl_absorpt_correction_T_min 0.9333
_exptl_absorpt_correction_type multi-scan
_exptl_absorpt_process_details 'SADABS (Sheldrick, 2008a)'
_exptl_crystal_colour orange
_exptl_crystal_density_diffrn 1.272
_exptl_crystal_density_method 'not measured'
_exptl_crystal_description Block
_exptl_crystal_F_000 724
_exptl_crystal_size_max 0.22
_exptl_crystal_size_mid 0.19
_exptl_crystal_size_min 0.16
_refine_diff_density_max 0.537
_refine_diff_density_min -0.410
_refine_diff_density_rms 0.061
_refine_ls_abs_structure_details
;
Flack H D (1983), Acta Cryst. A39, 876-881.
The absolute configuration could not be determined with certainty.
;
_refine_ls_abs_structure_Flack 1(4)
_refine_ls_extinction_coef 0.012(3)
_refine_ls_extinction_expression Fc^*^=kFc[1+0.001xFc^2^\l^3^/sin(2\q)]^-1/4^
_refine_ls_extinction_method SHELXL
_refine_ls_goodness_of_fit_ref 1.054
_refine_ls_hydrogen_treatment constr
_refine_ls_matrix_type full
_refine_ls_number_parameters 322
_refine_ls_number_reflns 8133
_refine_ls_number_restraints 13
_refine_ls_restrained_S_all 1.056
_refine_ls_R_factor_all 0.1182
_refine_ls_R_factor_gt 0.0989
_refine_ls_shift/su_max 0.001
_refine_ls_shift/su_mean 0.000
_refine_ls_structure_factor_coef Fsqd
_refine_ls_weighting_details 'calc w=1/[\s^2^(Fo^2^)+(0.1367P)^2^+1.7451P] where P=(Fo^2^+2Fc^2^)/3'
_refine_ls_weighting_scheme calc
_refine_ls_wR_factor_gt 0.2711
_refine_ls_wR_factor_ref 0.2891
_reflns_number_gt 6382
_reflns_number_total 8133
_reflns_threshold_expression >2sigma(I)
_cod_data_source_file c1ce06096a.txt
_cod_data_source_block phl004_0m
_cod_depositor_comments
;
The following automatic conversions were performed:

'_symmetry_cell_setting' value 'Monoclinic' changed to 'monoclinic'
according to /home/saulius/struct/CIF-dictionaries/cif_core.dic
dictionary named 'cif_core.dic' version 2.4.1 from 2010-06-29.

Automatic conversion script
Id: cif_fix_values 1715 2011-07-08 13:25:40Z adriana 
;
_cod_original_sg_symbol_H-M P2(1)
_cod_database_code 7207337

loop_
_symmetry_equiv_pos_as_xyz
'x, y, z'
'-x, y+1/2, -z'

loop_
_atom_site_label
_atom_site_type_symbol
_atom_site_fract_x
_atom_site_fract_y
_atom_site_fract_z
_atom_site_U_iso_or_equiv
_atom_site_adp_type
_atom_site_occupancy
_atom_site_symmetry_multiplicity
_atom_site_calc_flag
_atom_site_refinement_flags
_atom_site_disorder_assembly
_atom_site_disorder_group
C1 C 0.99496(14) 0.600(11) 0.05133(7) 0.0402(12) Uani 0.6345(19) 1 d PG A 1
O1 O 1.21604(17) 0.519(11) -0.02515(8) 0.082(2) Uani 0.6345(19) 1 d PG A 1
N1 N 1.10730(16) 0.581(11) -0.01987(7) 0.0488(13) Uani 0.6345(19) 1 d PG A 1
N2 N 0.89789(15) 0.667(11) 0.03622(6) 0.0579(18) Uani 0.6345(19) 1 d PG A 1
C2 C 1.10844(18) 0.657(11) -0.08156(8) 0.0590(17) Uani 0.6345(19) 1 d PG A 1
C3 C 0.92637(18) 0.695(11) -0.05771(7) 0.0494(12) Uani 0.6345(19) 1 d PG A 1
C4 C 1.26173(18) 0.714(11) -0.05101(9) 0.090(3) Uani 0.6345(19) 1 d PG A 1
H4A H 1.2435 0.7317 0.0108 0.135 Uiso 0.6345(19) 1 calc PR A 1
H4B H 1.2684 0.7648 -0.0892 0.135 Uiso 0.6345(19) 1 calc PR A 1
H4C H 1.3713 0.6813 -0.0551 0.135 Uiso 0.6345(19) 1 calc PR A 1
C5 C 1.1328(2) 0.628(11) -0.17685(8) 0.097(3) Uani 0.6345(19) 1 d PGU A 1
H5A H 1.0337 0.5922 -0.1951 0.146 Uiso 0.6345(19) 1 calc PR A 1
H5B H 1.2417 0.5954 -0.1816 0.146 Uiso 0.6345(19) 1 calc PR A 1
H5C H 1.1388 0.6789 -0.2157 0.146 Uiso 0.6345(19) 1 calc PR A 1
C6 C 0.77818(19) 0.656(11) -0.11356(6) 0.080(3) Uani 0.6345(19) 1 d PG A 1
H6A H 0.7848 0.5931 -0.1102 0.120 Uiso 0.6345(19) 1 calc PR A 1
H6B H 0.7899 0.6742 -0.1757 0.120 Uiso 0.6345(19) 1 calc PR A 1
H6C H 0.6651 0.6753 -0.0905 0.120 Uiso 0.6345(19) 1 calc PR A 1
C7 C 0.9173(2) 0.793(11) -0.06252(8) 0.0509(17) Uani 0.6345(19) 1 d PG A 1
H7A H 1.0124 0.8176 -0.0267 0.076 Uiso 0.6345(19) 1 calc PR A 1
H7B H 0.8045 0.8124 -0.0394 0.076 Uiso 0.6345(19) 1 calc PR A 1
H7C H 0.9293 0.8113 -0.1246 0.076 Uiso 0.6345(19) 1 calc PR A 1
C8 C 1.00452(12) 0.552(11) 0.13545(7) 0.0408(11) Uani 0.6345(19) 1 d PG A 1
C9 C 1.16460(12) 0.549(11) 0.18094(8) 0.0427(11) Uani 0.6345(19) 1 d PG A 1
H9 H 1.2567 0.5863 0.1638 0.051 Uiso 0.6345(19) 1 calc PR A 1
C10 C 1.19054(12) 0.492(11) 0.25057(8) 0.0414(11) Uani 0.6345(19) 1 d PG A 1
H10 H 1.3000 0.4914 0.2810 0.050 Uiso 0.6345(19) 1 calc PR A 1
C11 C 1.05856(13) 0.436(11) 0.27701(7) 0.0367(11) Uani 0.6345(19) 1 d PG A 1
C12 C 1.08017(15) 0.378(11) 0.35085(8) 0.0460(13) Uani 0.6345(19) 1 d PG A 1
H12 H 1.1899 0.3752 0.3810 0.055 Uiso 0.6345(19) 1 calc PR A 1
C13 C 0.94783(17) 0.327(11) 0.37841(8) 0.0504(13) Uani 0.6345(19) 1 d PG A 1
H13 H 0.9654 0.2905 0.4286 0.060 Uiso 0.6345(19) 1 calc PR A 1
C14 C 0.78171(17) 0.326(11) 0.33363(8) 0.0404(10) Uani 0.6345(19) 1 d PG A 1
C15 C 0.64310(19) 0.273(11) 0.36018(8) 0.0510(13) Uani 0.6345(19) 1 d PG A 1
H15 H 0.6578 0.2370 0.4104 0.061 Uiso 0.6345(19) 1 calc PR A 1
C16 C 0.48523(19) 0.274(11) 0.31467(9) 0.0486(13) Uani 0.6345(19) 1 d PG A 1
H16 H 0.3930 0.2371 0.3338 0.058 Uiso 0.6345(19) 1 calc PR A 1
C17 C 0.46017(17) 0.326(11) 0.24117(8) 0.0458(13) Uani 0.6345(19) 1 d PG A 1
H17 H 0.3515 0.3255 0.2100 0.055 Uiso 0.6345(19) 1 calc PR A 1
C18 C 0.59400(15) 0.381(11) 0.21274(7) 0.0395(11) Uani 0.6345(19) 1 d PG A 1
C19 C 0.57254(14) 0.439(11) 0.13851(6) 0.0432(12) Uani 0.6345(19) 1 d PG A 1
H19 H 0.4652 0.4381 0.1061 0.052 Uiso 0.6345(19) 1 calc PR A 1
C20 C 0.70079(13) 0.493(11) 0.11334(6) 0.0386(10) Uani 0.6345(19) 1 d PG A 1
H20 H 0.6805 0.5309 0.0645 0.046 Uiso 0.6345(19) 1 calc PR A 1
C21 C 0.86733(13) 0.496(11) 0.15894(6) 0.0332(7) Uani 0.6345(19) 1 d PG A 1
C22 C 0.89459(13) 0.437(11) 0.23099(7) 0.0332(9) Uani 0.6345(19) 1 d PG A 1
C23 C 0.75739(15) 0.381(11) 0.25855(7) 0.0381(12) Uani 0.6345(19) 1 d PG A 1
C1A C 0.89817(15) 0.589(11) 0.02664(6) 0.0402(12) Uani 0.3655(19) 1 d PG A 2
O1A O 1.13584(17) 0.494(11) -0.00783(8) 0.082(2) Uani 0.3655(19) 1 d PG A 2
N1A N 1.05411(16) 0.565(11) -0.01582(7) 0.0488(13) Uani 0.3655(19) 1 d PG A 2
N2A N 0.84599(16) 0.665(11) 0.00377(6) 0.0579(18) Uani 0.3655(19) 1 d PG A 2
C2A C 1.13233(17) 0.643(11) -0.05764(8) 0.0590(17) Uani 0.3655(19) 1 d PG A 2
C3A C 0.96208(18) 0.698(11) -0.06881(7) 0.0494(12) Uani 0.3655(19) 1 d PG A 2
C4A C 1.25915(16) 0.681(11) 0.01196(9) 0.090(3) Uani 0.3655(19) 1 d PG A 2
H4A1 H 1.1946 0.6954 0.0661 0.135 Uiso 0.3655(19) 1 calc PR A 2
H4A2 H 1.3141 0.7328 -0.0120 0.135 Uiso 0.3655(19) 1 calc PR A 2
H4A3 H 1.3497 0.6383 0.0262 0.135 Uiso 0.3655(19) 1 calc PR A 2
C5A C 1.2282(2) 0.620(11) -0.14206(9) 0.097(3) Uani 0.3655(19) 1 d PGU A 2
H5A1 H 1.1450 0.5966 -0.1856 0.146 Uiso 0.3655(19) 1 calc PR A 2
H5A2 H 1.3186 0.5775 -0.1286 0.146 Uiso 0.3655(19) 1 calc PR A 2
H5A3 H 1.2830 0.6720 -0.1667 0.146 Uiso 0.3655(19) 1 calc PR A 2
C6A C 0.8672(2) 0.679(11) -0.15687(6) 0.080(3) Uani 0.3655(19) 1 d PG A 2
H6A1 H 0.8507 0.6164 -0.1631 0.120 Uiso 0.3655(19) 1 calc PR A 2
H6A2 H 0.9375 0.6999 -0.2066 0.120 Uiso 0.3655(19) 1 calc PR A 2
H6A3 H 0.7529 0.7072 -0.1573 0.120 Uiso 0.3655(19) 1 calc PR A 2
C7A C 0.9884(2) 0.794(11) -0.05848(8) 0.0509(17) Uani 0.3655(19) 1 d PG A 2
H7A1 H 1.0491 0.8056 -0.0021 0.076 Uiso 0.3655(19) 1 calc PR A 2
H7A2 H 0.8743 0.8227 -0.0587 0.076 Uiso 0.3655(19) 1 calc PR A 2
H7A3 H 1.0589 0.8154 -0.1080 0.076 Uiso 0.3655(19) 1 calc PR A 2
C8A C 0.79621(14) 0.534(11) 0.08565(6) 0.0408(11) Uani 0.3655(19) 1 d PG A 2
C9A C 0.62370(14) 0.516(11) 0.06029(6) 0.0427(11) Uani 0.3655(19) 1 d PG A 2
H9A H 0.5727 0.5460 0.0113 0.051 Uiso 0.3655(19) 1 calc PR A 2
C10A C 0.52629(14) 0.456(11) 0.10559(6) 0.0414(11) Uani 0.3655(19) 1 d PG A 2
H10A H 0.4096 0.4440 0.0869 0.050 Uiso 0.3655(19) 1 calc PR A 2
C11A C 0.59644(14) 0.411(11) 0.17842(6) 0.0367(11) Uani 0.3655(19) 1 d PG A 2
C12A C 0.50002(16) 0.346(11) 0.22492(8) 0.0460(13) Uani 0.3655(19) 1 d PG A 2
H12A H 0.3821 0.3348 0.2080 0.055 Uiso 0.3655(19) 1 calc PR A 2
C13A C 0.57337(18) 0.301(11) 0.29214(8) 0.0504(13) Uani 0.3655(19) 1 d PG A 2
H13A H 0.5071 0.2568 0.3203 0.060 Uiso 0.3655(19) 1 calc PR A 2
C14A C 0.74874(17) 0.317(11) 0.32187(8) 0.0404(10) Uani 0.3655(19) 1 d PG A 2
C15A C 0.82719(19) 0.271(11) 0.39197(8) 0.0510(13) Uani 0.3655(19) 1 d PG A 2
H15A H 0.7633 0.2272 0.4208 0.061 Uiso 0.3655(19) 1 calc PR A 2
C16A C 0.99584(19) 0.290(11) 0.41996(9) 0.0486(13) Uani 0.3655(19) 1 d PG A 2
H16A H 1.0463 0.2581 0.4678 0.058 Uiso 0.3655(19) 1 calc PR A 2
C17A C 1.09217(16) 0.354(11) 0.37877(8) 0.0458(13) Uani 0.3655(19) 1 d PG A 2
H17A H 1.2075 0.3665 0.3990 0.055 Uiso 0.3655(19) 1 calc PR A 2
C18A C 1.02032(14) 0.401(11) 0.30764(8) 0.0395(11) Uani 0.3655(19) 1 d PG A 2
C19A C 1.11651(12) 0.466(11) 0.26165(8) 0.0432(12) Uani 0.3655(19) 1 d PG A 2
H19A H 1.2316 0.4799 0.2814 0.052 Uiso 0.3655(19) 1 calc PR A 2
C20A C 1.04790(12) 0.509(11) 0.19107(7) 0.0386(10) Uani 0.3655(19) 1 d PG A 2
H20A H 1.1167 0.5510 0.1618 0.046 Uiso 0.3655(19) 1 calc PR A 2
C21A C 0.87290(13) 0.492(11) 0.15927(6) 0.0332(7) Uani 0.3655(19) 1 d PG A 2
C22A C 0.77185(14) 0.429(11) 0.20589(6) 0.0332(9) Uani 0.3655(19) 1 d PG A 2
C23A C 0.84648(15) 0.383(11) 0.27881(7) 0.0381(12) Uani 0.3655(19) 1 d PG A 2
C24 C 0.39357(14) 0.578(11) 0.47515(6) 0.0385(11) Uani 0.5395(17) 1 d PG B 1
O2 O 0.63983(16) 0.670(11) 0.50640(6) 0.0586(13) Uani 0.5395(17) 1 d PG B 1
N3 N 0.55317(16) 0.600(11) 0.51635(6) 0.0405(12) Uani 0.5395(17) 1 d PG B 1
N4 N 0.33677(15) 0.504(11) 0.49992(7) 0.0506(16) Uani 0.5395(17) 1 d PG B 1
C25 C 0.62739(17) 0.521(11) 0.55951(6) 0.0575(17) Uani 0.5395(17) 1 d PG B 1
C26 C 0.45370(18) 0.470(11) 0.57265(6) 0.0468(11) Uani 0.5395(17) 1 d PG B 1
C27 C 0.74804(15) 0.480(11) 0.49017(6) 0.076(2) Uani 0.5395(17) 1 d PG B 1
H27A H 0.6799 0.4658 0.4367 0.113 Uiso 0.5395(17) 1 calc PR B 1
H27B H 0.8002 0.4277 0.5150 0.113 Uiso 0.5395(17) 1 calc PR B 1
H27C H 0.8411 0.5207 0.4746 0.113 Uiso 0.5395(17) 1 calc PR B 1
C28 C 0.7288(2) 0.544(11) 0.64295(6) 0.083(3) Uani 0.5395(17) 1 d PG B 1
H28A H 0.6495 0.5703 0.6863 0.124 Uiso 0.5395(17) 1 calc PR B 1
H28B H 0.8218 0.5851 0.6281 0.124 Uiso 0.5395(17) 1 calc PR B 1
H28C H 0.7808 0.4921 0.6685 0.124 Uiso 0.5395(17) 1 calc PR B 1
C29 C 0.3645(2) 0.493(11) 0.66070(7) 0.080(3) Uani 0.5395(17) 1 d PG B 1
H29A H 0.3529 0.5555 0.6656 0.119 Uiso 0.5395(17) 1 calc PR B 1
H29B H 0.4353 0.4713 0.7105 0.119 Uiso 0.5395(17) 1 calc PR B 1
H29C H 0.2481 0.4665 0.6623 0.119 Uiso 0.5395(17) 1 calc PR B 1
C30 C 0.47232(19) 0.374(11) 0.56432(7) 0.0508(17) Uani 0.5395(17) 1 d PG B 1
H30A H 0.5295 0.3597 0.5079 0.076 Uiso 0.5395(17) 1 calc PR B 1
H30B H 0.3561 0.3469 0.5657 0.076 Uiso 0.5395(17) 1 calc PR B 1
H30C H 0.5434 0.3518 0.6140 0.076 Uiso 0.5395(17) 1 calc PR B 1
C31 C 0.29242(13) 0.634(11) 0.41676(7) 0.0408(11) Uani 0.5395(17) 1 d PG B 1
C32 C 0.12021(14) 0.653(11) 0.44084(8) 0.0426(12) Uani 0.5395(17) 1 d PG B 1
H32 H 0.0690 0.6237 0.4898 0.051 Uiso 0.5395(17) 1 calc PR B 1
C33 C 0.02339(14) 0.713(11) 0.39425(9) 0.0432(12) Uani 0.5395(17) 1 d PG B 1
H33 H -0.0931 0.7254 0.4121 0.052 Uiso 0.5395(17) 1 calc PR B 1
C34 C 0.09384(14) 0.757(11) 0.32135(9) 0.0377(13) Uani 0.5395(17) 1 d PG B 1
C35 C -0.00194(16) 0.822(11) 0.27352(10) 0.0457(14) Uani 0.5395(17) 1 d PG B 1
H35 H -0.1196 0.8335 0.2895 0.055 Uiso 0.5395(17) 1 calc PR B 1
C36 C 0.07174(18) 0.866(11) 0.20625(10) 0.0521(14) Uani 0.5395(17) 1 d PG B 1
H36 H 0.0059 0.9099 0.1772 0.062 Uiso 0.5395(17) 1 calc PR B 1
C37 C 0.24682(17) 0.849(11) 0.17780(9) 0.0401(10) Uani 0.5395(17) 1 d PG B 1
C38 C 0.32559(19) 0.894(11) 0.10768(9) 0.0508(14) Uani 0.5395(17) 1 d PG B 1
H38 H 0.2622 0.9377 0.0779 0.061 Uiso 0.5395(17) 1 calc PR B 1
C39 C 0.49393(19) 0.874(11) 0.08095(8) 0.0571(16) Uani 0.5395(17) 1 d PG B 1
H39 H 0.5447 0.9054 0.0331 0.069 Uiso 0.5395(17) 1 calc PR B 1
C40 C 0.58961(16) 0.810(11) 0.12346(7) 0.0538(17) Uani 0.5395(17) 1 d PG B 1
H40 H 0.7048 0.7973 0.1041 0.065 Uiso 0.5395(17) 1 calc PR B 1
C41 C 0.51743(14) 0.765(11) 0.19467(7) 0.0412(12) Uani 0.5395(17) 1 d PG B 1
C42 C 0.61298(12) 0.699(11) 0.24198(6) 0.0427(13) Uani 0.5395(17) 1 d PG B 1
H42 H 0.7279 0.6852 0.2232 0.051 Uiso 0.5395(17) 1 calc PR B 1
C43 C 0.54408(12) 0.658(11) 0.31262(6) 0.0352(10) Uani 0.5395(17) 1 d PG B 1
H43 H 0.6125 0.6156 0.3428 0.042 Uiso 0.5395(17) 1 calc PR B 1
C44 C 0.36939(13) 0.676(11) 0.34313(7) 0.0323(7) Uani 0.5395(17) 1 d PG B 1
C45 C 0.26895(14) 0.738(11) 0.29519(7) 0.0347(10) Uani 0.5395(17) 1 d PG B 1
C46 C 0.34390(15) 0.783(11) 0.22221(8) 0.0388(13) Uani 0.5395(17) 1 d PG B 1
C24A C 0.49312(14) 0.568(11) 0.45123(6) 0.0385(11) Uani 0.4605(17) 1 d PG B 2
O2A O 0.72073(17) 0.645(11) 0.52849(6) 0.0586(13) Uani 0.4605(17) 1 d PG B 2
N3A N 0.60861(16) 0.584(11) 0.52253(5) 0.0405(12) Uani 0.4605(17) 1 d PG B 2
N4A N 0.39306(14) 0.502(11) 0.46560(6) 0.0506(16) Uani 0.4605(17) 1 d PG B 2
C25A C 0.60771(18) 0.508(11) 0.58324(6) 0.0575(17) Uani 0.4605(17) 1 d PG B 2
C26A C 0.42295(17) 0.472(11) 0.55911(7) 0.0468(11) Uani 0.4605(17) 1 d PG B 2
C27A C 0.75702(18) 0.450(11) 0.55176(6) 0.076(2) Uani 0.4605(17) 1 d PG B 2
H27D H 0.7359 0.4327 0.4897 0.113 Uiso 0.4605(17) 1 calc PR B 2
H27E H 0.7622 0.3981 0.5893 0.113 Uiso 0.4605(17) 1 calc PR B 2
H27F H 0.8683 0.4807 0.5562 0.113 Uiso 0.4605(17) 1 calc PR B 2
C28A C 0.6365(2) 0.535(11) 0.67886(5) 0.083(3) Uani 0.4605(17) 1 d PG B 2
H28D H 0.5400 0.5722 0.6977 0.124 Uiso 0.4605(17) 1 calc PR B 2
H28E H 0.7473 0.5666 0.6839 0.124 Uiso 0.4605(17) 1 calc PR B 2
H28F H 0.6411 0.4840 0.7170 0.124 Uiso 0.4605(17) 1 calc PR B 2
C29A C 0.27862(19) 0.513(11) 0.61565(7) 0.080(3) Uani 0.4605(17) 1 d PG B 2
H29D H 0.2884 0.5755 0.6131 0.119 Uiso 0.4605(17) 1 calc PR B 2
H29E H 0.2913 0.4936 0.6775 0.119 Uiso 0.4605(17) 1 calc PR B 2
H29F H 0.1638 0.4951 0.5925 0.119 Uiso 0.4605(17) 1 calc PR B 2
C30A C 0.40896(19) 0.375(11) 0.56266(8) 0.0508(17) Uani 0.4605(17) 1 d PG B 2
H30D H 0.5016 0.3493 0.5264 0.076 Uiso 0.4605(17) 1 calc PR B 2
H30E H 0.2944 0.3569 0.5394 0.076 Uiso 0.4605(17) 1 calc PR B 2
H30F H 0.4219 0.3554 0.6245 0.076 Uiso 0.4605(17) 1 calc PR B 2
C31A C 0.50338(12) 0.616(11) 0.36698(6) 0.0408(11) Uani 0.4605(17) 1 d PG B 2
C32A C 0.66301(11) 0.618(11) 0.32214(5) 0.0426(12) Uani 0.4605(17) 1 d PG B 2
H32A H 0.7550 0.5804 0.3401 0.051 Uiso 0.4605(17) 1 calc PR B 2
C33A C 0.68869(12) 0.674(11) 0.25197(6) 0.0432(12) Uani 0.4605(17) 1 d PG B 2
H33A H 0.7979 0.6740 0.2220 0.052 Uiso 0.4605(17) 1 calc PR B 2
C34A C 0.55692(13) 0.730(11) 0.22431(6) 0.0377(13) Uani 0.4605(17) 1 d PG B 2
C35A C 0.57824(15) 0.787(11) 0.14989(7) 0.0457(14) Uani 0.4605(17) 1 d PG B 2
H35A H 0.6876 0.7893 0.1202 0.055 Uiso 0.4605(17) 1 calc PR B 2
C36A C 0.44605(17) 0.838(11) 0.12117(8) 0.0521(14) Uani 0.4605(17) 1 d PG B 2
H36A H 0.4634 0.8739 0.0706 0.062 Uiso 0.4605(17) 1 calc PR B 2
C37A C 0.28041(17) 0.840(11) 0.16524(8) 0.0401(10) Uani 0.4605(17) 1 d PG B 2
C38A C 0.14197(19) 0.892(11) 0.13749(10) 0.0508(14) Uani 0.4605(17) 1 d PG B 2
H38A H 0.1565 0.9283 0.0869 0.061 Uiso 0.4605(17) 1 calc PR B 2
C39A C -0.01541(19) 0.893(11) 0.18232(11) 0.0571(16) Uani 0.4605(17) 1 d PG B 2
H39A H -0.1075 0.9296 0.1624 0.069 Uiso 0.4605(17) 1 calc PR B 2
C40A C -0.04014(17) 0.841(11) 0.25633(11) 0.0538(17) Uani 0.4605(17) 1 d PG B 2
H40A H -0.1485 0.8426 0.2870 0.065 Uiso 0.4605(17) 1 calc PR B 2
C41A C 0.09352(15) 0.786(11) 0.28596(9) 0.0412(12) Uani 0.4605(17) 1 d PG B 2
C42A C 0.07236(14) 0.730(11) 0.36077(9) 0.0427(13) Uani 0.4605(17) 1 d PG B 2
H42A H -0.0346 0.7309 0.3927 0.051 Uiso 0.4605(17) 1 calc PR B 2
C43A C 0.20040(13) 0.675(11) 0.38711(8) 0.0352(10) Uani 0.4605(17) 1 d PG B 2
H43A H 0.1804 0.6381 0.4363 0.042 Uiso 0.4605(17) 1 calc PR B 2
C44A C 0.36643(12) 0.672(11) 0.34226(7) 0.0323(7) Uani 0.4605(17) 1 d PG B 2
C45A C 0.39342(13) 0.730(11) 0.26965(7) 0.0347(10) Uani 0.4605(17) 1 d PG B 2
C46A C 0.25642(15) 0.786(11) 0.24085(8) 0.0388(13) Uani 0.4605(17) 1 d PG B 2

loop_
_atom_site_aniso_label
_atom_site_aniso_U_11
_atom_site_aniso_U_22
_atom_site_aniso_U_33
_atom_site_aniso_U_23
_atom_site_aniso_U_13
_atom_site_aniso_U_12
C1 0.051(3) 0.029(2) 0.041(3) 0.001(2) 0.006(2) -0.007(2)
O1 0.105(5) 0.063(4) 0.078(3) -0.001(3) 0.004(3) 0.042(4)
N1 0.062(3) 0.039(2) 0.045(2) -0.0003(17) 0.008(2) 0.013(2)
N2 0.068(4) 0.034(2) 0.071(4) 0.010(3) 0.021(3) 0.011(2)
C2 0.080(4) 0.043(3) 0.055(4) 0.005(3) 0.024(3) 0.006(3)
C3 0.064(3) 0.032(2) 0.052(3) 0.0091(18) 0.005(2) -0.001(2)
C4 0.065(4) 0.088(6) 0.117(8) 0.027(5) 0.015(5) -0.029(4)
C5 0.126(6) 0.094(5) 0.072(5) -0.001(4) 0.026(4) 0.014(5)
C6 0.106(7) 0.045(4) 0.089(6) 0.019(4) -0.036(5) -0.010(4)
C7 0.067(5) 0.033(2) 0.054(3) 0.0027(19) 0.006(3) -0.012(3)
C8 0.047(3) 0.030(2) 0.045(3) 0.006(2) 0.007(2) -0.002(2)
C9 0.039(3) 0.029(2) 0.059(3) 0.005(2) 0.005(2) -0.001(2)
C10 0.047(3) 0.024(2) 0.053(3) 0.005(2) -0.009(2) -0.003(2)
C11 0.037(3) 0.032(3) 0.041(3) -0.004(2) -0.001(2) -0.010(2)
C12 0.048(3) 0.052(3) 0.038(3) 0.014(3) -0.001(2) -0.003(3)
C13 0.064(4) 0.044(3) 0.043(3) 0.005(2) 0.003(2) -0.005(3)
C14 0.053(3) 0.0259(19) 0.042(2) -0.0041(16) 0.0015(19) -0.0043(18)
C15 0.062(3) 0.033(3) 0.057(3) 0.009(2) 0.012(3) -0.004(2)
C16 0.053(3) 0.042(3) 0.052(3) 0.004(2) 0.007(2) -0.009(2)
C17 0.043(3) 0.048(3) 0.046(3) 0.005(3) 0.008(2) -0.004(2)
C18 0.039(3) 0.033(3) 0.046(3) 0.003(2) 0.009(2) 0.000(2)
C19 0.047(3) 0.039(3) 0.044(3) 0.002(2) -0.006(2) -0.008(2)
C20 0.040(3) 0.035(2) 0.041(2) 0.002(2) -0.004(2) -0.001(2)
C21 0.0350(17) 0.0276(16) 0.0371(16) -0.0044(13) 0.0009(13) 0.0008(13)
C22 0.039(2) 0.025(2) 0.036(2) -0.0035(18) 0.0032(18) 0.0011(19)
C23 0.047(4) 0.029(2) 0.038(3) -0.0091(19) 0.002(2) -0.006(3)
C1A 0.051(3) 0.029(2) 0.041(3) 0.001(2) 0.006(2) -0.007(2)
O1A 0.105(5) 0.063(4) 0.078(3) -0.001(3) 0.004(3) 0.042(4)
N1A 0.062(3) 0.039(2) 0.045(2) -0.0003(17) 0.008(2) 0.013(2)
N2A 0.068(4) 0.034(2) 0.071(4) 0.010(3) 0.021(3) 0.011(2)
C2A 0.080(4) 0.043(3) 0.055(4) 0.005(3) 0.024(3) 0.006(3)
C3A 0.064(3) 0.032(2) 0.052(3) 0.0091(18) 0.005(2) -0.001(2)
C4A 0.065(4) 0.088(6) 0.117(8) 0.027(5) 0.015(5) -0.029(4)
C5A 0.126(6) 0.094(5) 0.072(5) -0.001(4) 0.026(4) 0.014(5)
C6A 0.106(7) 0.045(4) 0.089(6) 0.019(4) -0.036(5) -0.010(4)
C7A 0.067(5) 0.033(2) 0.054(3) 0.0027(19) 0.006(3) -0.012(3)
C8A 0.047(3) 0.030(2) 0.045(3) 0.006(2) 0.007(2) -0.002(2)
C9A 0.039(3) 0.029(2) 0.059(3) 0.005(2) 0.005(2) -0.001(2)
C10A 0.047(3) 0.024(2) 0.053(3) 0.005(2) -0.009(2) -0.003(2)
C11A 0.037(3) 0.032(3) 0.041(3) -0.004(2) -0.001(2) -0.010(2)
C12A 0.048(3) 0.052(3) 0.038(3) 0.014(3) -0.001(2) -0.003(3)
C13A 0.064(4) 0.044(3) 0.043(3) 0.005(2) 0.003(2) -0.005(3)
C14A 0.053(3) 0.0259(19) 0.042(2) -0.0041(16) 0.0015(19) -0.0043(18)
C15A 0.062(3) 0.033(3) 0.057(3) 0.009(2) 0.012(3) -0.004(2)
C16A 0.053(3) 0.042(3) 0.052(3) 0.004(2) 0.007(2) -0.009(2)
C17A 0.043(3) 0.048(3) 0.046(3) 0.005(3) 0.008(2) -0.004(2)
C18A 0.039(3) 0.033(3) 0.046(3) 0.003(2) 0.009(2) 0.000(2)
C19A 0.047(3) 0.039(3) 0.044(3) 0.002(2) -0.006(2) -0.008(2)
C20A 0.040(3) 0.035(2) 0.041(2) 0.002(2) -0.004(2) -0.001(2)
C21A 0.0350(17) 0.0276(16) 0.0371(16) -0.0044(13) 0.0009(13) 0.0008(13)
C22A 0.039(2) 0.025(2) 0.036(2) -0.0035(18) 0.0032(18) 0.0011(19)
C23A 0.047(4) 0.029(2) 0.038(3) -0.0091(19) 0.002(2) -0.006(3)
C24 0.049(3) 0.027(2) 0.039(3) -0.004(2) -0.001(2) 0.004(2)
O2 0.058(3) 0.053(3) 0.064(3) -0.002(2) -0.010(2) -0.019(3)
N3 0.045(3) 0.032(2) 0.044(2) -0.0010(17) -0.003(2) 0.005(2)
N4 0.070(4) 0.0294(18) 0.053(4) 0.009(2) -0.007(3) -0.006(2)
C25 0.074(4) 0.045(3) 0.054(4) -0.002(3) -0.014(3) 0.006(3)
C26 0.067(3) 0.0276(18) 0.046(2) 0.0069(17) -0.006(2) 0.0011(19)
C27 0.079(5) 0.075(5) 0.072(5) 0.006(4) -0.004(4) 0.027(4)
C28 0.120(9) 0.072(5) 0.056(5) 0.015(4) -0.028(5) -0.019(6)
C29 0.111(8) 0.061(5) 0.067(5) 0.019(4) 0.026(5) 0.006(5)
C30 0.068(5) 0.030(2) 0.054(3) 0.0037(19) -0.017(3) 0.011(3)
C31 0.044(3) 0.032(2) 0.047(3) 0.004(2) -0.003(2) -0.002(2)
C32 0.051(3) 0.032(3) 0.044(3) 0.003(2) 0.004(2) 0.002(2)
C33 0.039(3) 0.033(3) 0.057(3) 0.004(2) 0.013(2) 0.003(2)
C34 0.034(3) 0.043(3) 0.036(3) -0.007(2) 0.002(2) 0.006(2)
C35 0.044(3) 0.045(3) 0.048(3) 0.003(3) 0.004(2) -0.003(3)
C36 0.075(4) 0.041(3) 0.041(3) -0.002(2) -0.001(3) 0.003(3)
C37 0.049(3) 0.0251(19) 0.047(2) -0.0042(17) -0.001(2) 0.0016(18)
C38 0.066(4) 0.032(3) 0.055(3) 0.011(2) -0.010(3) -0.002(3)
C39 0.058(4) 0.055(4) 0.058(4) 0.017(3) -0.008(3) -0.004(3)
C40 0.051(3) 0.068(5) 0.042(3) 0.006(3) -0.009(2) 0.003(3)
C41 0.039(3) 0.041(3) 0.044(3) 0.003(2) -0.005(2) 0.000(2)
C42 0.041(3) 0.043(3) 0.045(3) -0.001(3) 0.014(2) 0.000(2)
C43 0.033(2) 0.030(2) 0.043(2) -0.001(2) 0.0055(19) -0.0013(19)
C44 0.0356(16) 0.0269(16) 0.0343(16) -0.0034(12) -0.0002(12) -0.0005(13)
C45 0.041(3) 0.026(2) 0.037(2) -0.0037(19) -0.0049(19) -0.001(2)
C46 0.053(4) 0.030(2) 0.034(3) -0.004(2) 0.003(3) -0.003(3)
C24A 0.049(3) 0.027(2) 0.039(3) -0.004(2) -0.001(2) 0.004(2)
O2A 0.058(3) 0.053(3) 0.064(3) -0.002(2) -0.010(2) -0.019(3)
N3A 0.045(3) 0.032(2) 0.044(2) -0.0010(17) -0.003(2) 0.005(2)
N4A 0.070(4) 0.0294(18) 0.053(4) 0.009(2) -0.007(3) -0.006(2)
C25A 0.074(4) 0.045(3) 0.054(4) -0.002(3) -0.014(3) 0.006(3)
C26A 0.067(3) 0.0276(18) 0.046(2) 0.0069(17) -0.006(2) 0.0011(19)
C27A 0.079(5) 0.075(5) 0.072(5) 0.006(4) -0.004(4) 0.027(4)
C28A 0.120(9) 0.072(5) 0.056(5) 0.015(4) -0.028(5) -0.019(6)
C29A 0.111(8) 0.061(5) 0.067(5) 0.019(4) 0.026(5) 0.006(5)
C30A 0.068(5) 0.030(2) 0.054(3) 0.0037(19) -0.017(3) 0.011(3)
C31A 0.044(3) 0.032(2) 0.047(3) 0.004(2) -0.003(2) -0.002(2)
C32A 0.051(3) 0.032(3) 0.044(3) 0.003(2) 0.004(2) 0.002(2)
C33A 0.039(3) 0.033(3) 0.057(3) 0.004(2) 0.013(2) 0.003(2)
C34A 0.034(3) 0.043(3) 0.036(3) -0.007(2) 0.002(2) 0.006(2)
C35A 0.044(3) 0.045(3) 0.048(3) 0.003(3) 0.004(2) -0.003(3)
C36A 0.075(4) 0.041(3) 0.041(3) -0.002(2) -0.001(3) 0.003(3)
C37A 0.049(3) 0.0251(19) 0.047(2) -0.0042(17) -0.001(2) 0.0016(18)
C38A 0.066(4) 0.032(3) 0.055(3) 0.011(2) -0.010(3) -0.002(3)
C39A 0.058(4) 0.055(4) 0.058(4) 0.017(3) -0.008(3) -0.004(3)
C40A 0.051(3) 0.068(5) 0.042(3) 0.006(3) -0.009(2) 0.003(3)
C41A 0.039(3) 0.041(3) 0.044(3) 0.003(2) -0.005(2) 0.000(2)
C42A 0.041(3) 0.043(3) 0.045(3) -0.001(3) 0.014(2) 0.000(2)
C43A 0.033(2) 0.030(2) 0.043(2) -0.001(2) 0.0055(19) -0.0013(19)
C44A 0.0356(16) 0.0269(16) 0.0343(16) -0.0034(12) -0.0002(12) -0.0005(13)
C45A 0.041(3) 0.026(2) 0.037(2) -0.0037(19) -0.0049(19) -0.001(2)
C46A 0.053(4) 0.030(2) 0.034(3) -0.004(2) 0.003(3) -0.003(3)

loop_
_atom_type_symbol
_atom_type_description
_atom_type_scat_dispersion_real
_atom_type_scat_dispersion_imag
_atom_type_scat_source
C C 0.0033 0.0016 'International Tables Vol C Tables 4.2.6.8 and 6.1.1.4'
H H 0.0000 0.0000 'International Tables Vol C Tables 4.2.6.8 and 6.1.1.4'
N N 0.0061 0.0033 'International Tables Vol C Tables 4.2.6.8 and 6.1.1.4'
O O 0.0106 0.0060 'International Tables Vol C Tables 4.2.6.8 and 6.1.1.4'

loop_
_geom_angle_atom_site_label_1
_geom_angle_atom_site_label_2
_geom_angle_atom_site_label_3
_geom_angle
N2 C1 N1 112.5
N2 C1 C8 125.7
N1 C1 C8 121.6
O1 N1 C1 127.1
O1 N1 C2 123.3
C1 N1 C2 108.5
C1 N2 C3 108.6
N1 C2 C5 110.9
N1 C2 C4 106.0
C5 C2 C4 110.7
N1 C2 C3 98.6
C5 C2 C3 116.5
C4 C2 C3 113.0
N2 C3 C7 109.7
N2 C3 C6 106.5
C7 C3 C6 109.9
N2 C3 C2 103.7
C7 C3 C2 114.4
C6 C3 C2 112.2
C2 C4 H4A 109.5
C2 C4 H4B 109.5
H4A C4 H4B 109.5
C2 C4 H4C 109.5
H4A C4 H4C 109.5
H4B C4 H4C 109.5
C2 C5 H5A 109.5
C2 C5 H5B 109.5
H5A C5 H5B 109.5
C2 C5 H5C 109.5
H5A C5 H5C 109.5
H5B C5 H5C 109.5
C3 C6 H6A 109.5
C3 C6 H6B 109.5
H6A C6 H6B 109.5
C3 C6 H6C 109.5
H6A C6 H6C 109.5
H6B C6 H6C 109.5
C3 C7 H7A 109.5
C3 C7 H7B 109.5
H7A C7 H7B 109.5
C3 C7 H7C 109.5
H7A C7 H7C 109.5
H7B C7 H7C 109.5
C9 C8 C21 120.3
C9 C8 C1 118.4
C21 C8 C1 119.8
C10 C9 C8 120.8
C10 C9 H9 119.6
C8 C9 H9 119.6
C9 C10 C11 121.2
C9 C10 H10 119.4
C11 C10 H10 119.4
C10 C11 C22 119.0
C10 C11 C12 122.3
C22 C11 C12 118.7
C13 C12 C11 121.4
C13 C12 H12 119.3
C11 C12 H12 119.3
C12 C13 C14 121.5
C12 C13 H13 119.3
C14 C13 H13 119.3
C15 C14 C23 118.8
C15 C14 C13 122.6
C23 C14 C13 118.6
C16 C15 C14 121.2
C16 C15 H15 119.4
C14 C15 H15 119.4
C15 C16 C17 120.5
C15 C16 H16 119.7
C17 C16 H16 119.7
C16 C17 C18 120.4
C16 C17 H17 119.8
C18 C17 H17 119.8
C17 C18 C23 119.5
C17 C18 C19 122.3
C23 C18 C19 118.1
C20 C19 C18 121.9
C20 C19 H19 119.1
C18 C19 H19 119.1
C19 C20 C21 121.5
C19 C20 H20 119.3
C21 C20 H20 119.3
C8 C21 C22 118.7
C8 C21 C20 123.5
C22 C21 C20 117.8
C23 C22 C11 119.6
C23 C22 C21 120.4
C11 C22 C21 120.0
C18 C23 C14 119.5
C18 C23 C22 120.2
C14 C23 C22 120.2
N2A C1A N1A 112.5
N2A C1A C8A 122.1
N1A C1A C8A 125.3
O1A N1A C1A 127.1
O1A N1A C2A 123.3
C1A N1A C2A 108.5
C1A N2A C3A 108.6
N1A C2A C5A 110.9
N1A C2A C4A 106.0
C5A C2A C4A 110.7
N1A C2A C3A 98.6
C5A C2A C3A 116.5
C4A C2A C3A 113.0
N2A C3A C7A 109.7
N2A C3A C6A 106.5
C7A C3A C6A 109.9
N2A C3A C2A 103.7
C7A C3A C2A 114.4
C6A C3A C2A 112.2
C2A C4A H4A1 109.5
C2A C4A H4A2 109.5
H4A1 C4A H4A2 109.5
C2A C4A H4A3 109.5
H4A1 C4A H4A3 109.5
H4A2 C4A H4A3 109.5
C2A C5A H5A1 109.5
C2A C5A H5A2 109.5
H5A1 C5A H5A2 109.5
C2A C5A H5A3 109.5
H5A1 C5A H5A3 109.5
H5A2 C5A H5A3 109.5
C3A C6A H6A1 109.5
C3A C6A H6A2 109.5
H6A1 C6A H6A2 109.5
C3A C6A H6A3 109.5
H6A1 C6A H6A3 109.5
H6A2 C6A H6A3 109.5
C3A C7A H7A1 109.5
C3A C7A H7A2 109.5
H7A1 C7A H7A2 109.5
C3A C7A H7A3 109.5
H7A1 C7A H7A3 109.5
H7A2 C7A H7A3 109.5
C9A C8A C21A 120.3
C9A C8A C1A 117.2
C21A C8A C1A 121.9
C10A C9A C8A 120.8
C10A C9A H9A 119.6
C8A C9A H9A 119.6
C9A C10A C11A 121.2
C9A C10A H10A 119.4
C11A C10A H10A 119.4
C10A C11A C22A 119.0
C10A C11A C12A 122.3
C22A C11A C12A 118.7
C13A C12A C11A 121.4
C13A C12A H12A 119.3
C11A C12A H12A 119.3
C12A C13A C14A 121.5
C12A C13A H13A 119.3
C14A C13A H13A 119.3
C15A C14A C23A 118.8
C15A C14A C13A 122.6
C23A C14A C13A 118.6
C16A C15A C14A 121.2
C16A C15A H15A 119.4
C14A C15A H15A 119.4
C15A C16A C17A 120.5
C15A C16A H16A 119.7
C17A C16A H16A 119.7
C16A C17A C18A 120.4
C16A C17A H17A 119.8
C18A C17A H17A 119.8
C17A C18A C23A 119.5
C17A C18A C19A 122.3
C23A C18A C19A 118.1
C20A C19A C18A 121.9
C20A C19A H19A 119.1
C18A C19A H19A 119.1
C19A C20A C21A 121.5
C19A C20A H20A 119.3
C21A C20A H20A 119.3
C8A C21A C22A 118.7
C8A C21A C20A 123.5
C22A C21A C20A 117.8
C23A C22A C11A 119.6
C23A C22A C21A 120.4
C11A C22A C21A 120.0
C18A C23A C14A 119.5
C18A C23A C22A 120.2
C14A C23A C22A 120.2
N4 C24 N3 112.5
N4 C24 C31 122.2
N3 C24 C31 125.1
O2 N3 C24 127.1
O2 N3 C25 123.3
C24 N3 C25 108.5
C24 N4 C26 108.6
N3 C25 C28 110.9
N3 C25 C27 106.0
C28 C25 C27 110.7
N3 C25 C26 98.6
C28 C25 C26 116.5
C27 C25 C26 112.99(5)
N4 C26 C30 109.7
N4 C26 C29 106.5
C30 C26 C29 109.9
N4 C26 C25 103.7
C30 C26 C25 114.4
C29 C26 C25 112.2
C25 C27 H27A 109.5
C25 C27 H27B 109.5
H27A C27 H27B 109.5
C25 C27 H27C 109.5
H27A C27 H27C 109.5
H27B C27 H27C 109.5
C25 C28 H28A 109.5
C25 C28 H28B 109.5
H28A C28 H28B 109.5
C25 C28 H28C 109.5
H28A C28 H28C 109.5
H28B C28 H28C 109.5
C26 C29 H29A 109.5
C26 C29 H29B 109.5
H29A C29 H29B 109.5
C26 C29 H29C 109.5
H29A C29 H29C 109.5
H29B C29 H29C 109.5
C26 C30 H30A 109.5
C26 C30 H30B 109.5
H30A C30 H30B 109.5
C26 C30 H30C 109.5
H30A C30 H30C 109.5
H30B C30 H30C 109.5
C32 C31 C44 120.3
C32 C31 C24 117.8
C44 C31 C24 121.6
C33 C32 C31 120.8
C33 C32 H32 119.6
C31 C32 H32 119.6
C32 C33 C34 121.2
C32 C33 H33 119.4
C34 C33 H33 119.4
C33 C34 C45 119.0
C33 C34 C35 122.3
C45 C34 C35 118.7
C36 C35 C34 121.4
C36 C35 H35 119.3
C34 C35 H35 119.3
C35 C36 C37 121.5
C35 C36 H36 119.3
C37 C36 H36 119.3
C38 C37 C46 118.8
C38 C37 C36 122.6
C46 C37 C36 118.6
C39 C38 C37 121.2
C39 C38 H38 119.4
C37 C38 H38 119.4
C38 C39 C40 120.5
C38 C39 H39 119.7
C40 C39 H39 119.7
C39 C40 C41 120.4
C39 C40 H40 119.8
C41 C40 H40 119.8
C40 C41 C46 119.5
C40 C41 C42 122.3
C46 C41 C42 118.1
C43 C42 C41 121.9
C43 C42 H42 119.1
C41 C42 H42 119.1
C42 C43 C44 121.5
C42 C43 H43 119.3
C44 C43 H43 119.3
C31 C44 C45 118.7
C31 C44 C43 123.5
C45 C44 C43 117.8
C46 C45 C34 119.6
C46 C45 C44 120.4
C34 C45 C44 120.0
C41 C46 C37 119.5
C41 C46 C45 120.2
C37 C46 C45 120.2
N4A C24A N3A 112.5
N4A C24A C31A 125.2
N3A C24A C31A 122.0
O2A N3A C24A 127.1
O2A N3A C25A 123.3
C24A N3A C25A 108.47(6)
C24A N4A C26A 108.6
N3A C25A C28A 110.9
N3A C25A C27A 106.0
C28A C25A C27A 110.7
N3A C25A C26A 98.6
C28A C25A C26A 116.5
C27A C25A C26A 112.99(5)
N4A C26A C30A 109.7
N4A C26A C29A 106.5
C30A C26A C29A 109.9
N4A C26A C25A 103.7
C30A C26A C25A 114.4
C29A C26A C25A 112.2
C25A C27A H27D 109.5
C25A C27A H27E 109.5
H27D C27A H27E 109.5
C25A C27A H27F 109.5
H27D C27A H27F 109.5
H27E C27A H27F 109.5
C25A C28A H28D 109.5
C25A C28A H28E 109.5
H28D C28A H28E 109.5
C25A C28A H28F 109.5
H28D C28A H28F 109.5
H28E C28A H28F 109.5
C26A C29A H29D 109.5
C26A C29A H29E 109.5
H29D C29A H29E 109.5
C26A C29A H29F 109.5
H29D C29A H29F 109.5
H29E C29A H29F 109.5
C26A C30A H30D 109.5
C26A C30A H30E 109.5
H30D C30A H30E 109.5
C26A C30A H30F 109.5
H30D C30A H30F 109.5
H30E C30A H30F 109.5
C32A C31A C44A 120.3
C32A C31A C24A 118.7
C44A C31A C24A 119.7
C33A C32A C31A 120.8
C33A C32A H32A 119.6
C31A C32A H32A 119.6
C32A C33A C34A 121.2
C32A C33A H33A 119.4
C34A C33A H33A 119.4
C33A C34A C45A 119.0
C33A C34A C35A 122.3
C45A C34A C35A 118.7
C36A C35A C34A 121.4
C36A C35A H35A 119.3
C34A C35A H35A 119.3
C35A C36A C37A 121.5
C35A C36A H36A 119.3
C37A C36A H36A 119.3
C38A C37A C46A 118.8
C38A C37A C36A 122.6
C46A C37A C36A 118.6
C39A C38A C37A 121.2
C39A C38A H38A 119.4
C37A C38A H38A 119.4
C38A C39A C40A 120.5
C38A C39A H39A 119.7
C40A C39A H39A 119.7
C39A C40A C41A 120.4
C39A C40A H40A 119.8
C41A C40A H40A 119.8
C40A C41A C46A 119.5
C40A C41A C42A 122.3
C46A C41A C42A 118.1
C43A C42A C41A 121.9
C43A C42A H42A 119.1
C41A C42A H42A 119.1
C42A C43A C44A 121.5
C42A C43A H43A 119.3
C44A C43A H43A 119.3
C31A C44A C45A 118.7
C31A C44A C43A 123.5
C45A C44A C43A 117.8
C46A C45A C34A 119.6
C46A C45A C44A 120.4
C34A C45A C44A 120.0
C41A C46A C37A 119.5
C41A C46A C45A 120.2
C37A C46A C45A 120.2

loop_
_geom_bond_atom_site_label_1
_geom_bond_atom_site_label_2
_geom_bond_distance
C1 N2 1.2944
C1 N1 1.4050
C1 C8 1.4683
O1 N1 1.2767
N1 C2 1.4960
N2 C3 1.4970
C2 C5 1.5111
C2 C4 1.5344
C2 C3 1.5575
C3 C7 1.5183
C3 C6 1.5321
C4 H4A 0.9800
C4 H4B 0.9800
C4 H4C 0.9800
C5 H5A 0.9800
C5 H5B 0.9800
C5 H5C 0.9800
C6 H6A 0.9800
C6 H6B 0.9800
C6 H6C 0.9800
C7 H7A 0.9800
C7 H7B 0.9800
C7 H7C 0.9800
C8 C9 1.3970
C8 C21 1.4117
C9 C10 1.3826
C9 H9 0.9500
C10 C11 1.3973
C10 H10 0.9500
C11 C22 1.4262
C11 C12 1.4364
C12 C13 1.3510
C12 H12 0.9500
C13 C14 1.4317
C13 H13 0.9500
C14 C15 1.3996
C14 C23 1.4252
C15 C16 1.3817
C15 H15 0.9500
C16 C17 1.3890
C16 H16 0.9500
C17 C18 1.3992
C17 H17 0.9500
C18 C23 1.4206
C18 C19 1.4358
C19 C20 1.3532
C19 H19 0.9500
C20 C21 1.4407
C20 H20 0.9500
C21 C22 1.4291
C22 C23 1.4256
C1A N2A 1.2944
C1A N1A 1.4049
C1A C8A 1.4595
O1A N1A 1.2767
N1A C2A 1.4960
N2A C3A 1.4970
C2A C5A 1.5111
C2A C4A 1.5345
C2A C3A 1.5575
C3A C7A 1.5183
C3A C6A 1.5321
C4A H4A1 0.9800
C4A H4A2 0.9800
C4A H4A3 0.9800
C5A H5A1 0.9800
C5A H5A2 0.9800
C5A H5A3 0.9800
C6A H6A1 0.9800
C6A H6A2 0.9800
C6A H6A3 0.9800
C7A H7A1 0.9800
C7A H7A2 0.9800
C7A H7A3 0.9800
C8A C9A 1.3970
C8A C21A 1.4118
C9A C10A 1.3826
C9A H9A 0.9500
C10A C11A 1.3973
C10A H10A 0.9500
C11A C22A 1.4262
C11A C12A 1.4364
C12A C13A 1.3510
C12A H12A 0.9500
C13A C14A 1.4317
C13A H13A 0.9500
C14A C15A 1.3996
C14A C23A 1.4252
C15A C16A 1.3816
C15A H15A 0.9500
C16A C17A 1.3891
C16A H16A 0.9500
C17A C18A 1.3992
C17A H17A 0.9500
C18A C23A 1.4205
C18A C19A 1.4358
C19A C20A 1.3532
C19A H19A 0.9500
C20A C21A 1.4407
C20A H20A 0.9500
C21A C22A 1.4291
C22A C23A 1.4256
C24 N4 1.2944
C24 N3 1.4050
C24 C31 1.4543
O2 N3 1.2768
N3 C25 1.4959
N4 C26 1.4969
C25 C28 1.5111
C25 C27 1.5344
C25 C26 1.5575
C26 C30 1.5183
C26 C29 1.5321
C27 H27A 0.9800
C27 H27B 0.9800
C27 H27C 0.9800
C28 H28A 0.9800
C28 H28B 0.9800
C28 H28C 0.9800
C29 H29A 0.9800
C29 H29B 0.9800
C29 H29C 0.9800
C30 H30A 0.9800
C30 H30B 0.9800
C30 H30C 0.9800
C31 C32 1.3970
C31 C44 1.4118
C32 C33 1.3826
C32 H32 0.9500
C33 C34 1.3973
C33 H33 0.9500
C34 C45 1.4262
C34 C35 1.4364
C35 C36 1.3510
C35 H35 0.9500
C36 C37 1.4316
C36 H36 0.9500
C37 C38 1.3996
C37 C46 1.4252
C38 C39 1.3817
C38 H38 0.9500
C39 C40 1.3891
C39 H39 0.9500
C40 C41 1.3991
C40 H40 0.9500
C41 C46 1.4205
C41 C42 1.4358
C42 C43 1.3532
C42 H42 0.9500
C43 C44 1.4407
C43 H43 0.9500
C44 C45 1.4291
C45 C46 1.4257
C24A N4A 1.2944
C24A N3A 1.4050
C24A C31A 1.4678
O2A N3A 1.2767
N3A C25A 1.4959
N4A C26A 1.4969
C25A C28A 1.5112
C25A C27A 1.5344
C25A C26A 1.5575
C26A C30A 1.5182
C26A C29A 1.5321
C27A H27D 0.9800
C27A H27E 0.9800
C27A H27F 0.9800
C28A H28D 0.9800
C28A H28E 0.9800
C28A H28F 0.9800
C29A H29D 0.9800
C29A H29E 0.9800
C29A H29F 0.9800
C30A H30D 0.9800
C30A H30E 0.9800
C30A H30F 0.9800
C31A C32A 1.3970
C31A C44A 1.4118
C32A C33A 1.3826
C32A H32A 0.9500
C33A C34A 1.3973
C33A H33A 0.9500
C34A C45A 1.4262
C34A C35A 1.4364
C35A C36A 1.3510
C35A H35A 0.9500
C36A C37A 1.4316
C36A H36A 0.9500
C37A C38A 1.3996
C37A C46A 1.4253
C38A C39A 1.3816
C38A H38A 0.9500
C39A C40A 1.3891
C39A H39A 0.9500
C40A C41A 1.3992
C40A H40A 0.9500
C41A C46A 1.4205
C41A C42A 1.4358
C42A C43A 1.3532
C42A H42A 0.9500
C43A C44A 1.4407
C43A H43A 0.9500
C44A C45A 1.4291
C45A C46A 1.4256
